data_1567913
loop_
_publ_author_name
'Gorelova, Liudmila A.'
'Vereshchagin, Oleg S.'
'Bocharov, Vladimir N.'
'Pankin, Dmitrii V.'
'\/Dor\/devi\'c, Tamara'

_publ_section_title
;
 Temperature-Induced Phase Transition in a Feldspar-Related Compound
 BaZn2As2O8&#x2219;H2O
;
_journal_issue 10
_journal_name_full Minerals
_journal_page_first 1262
_journal_paper_doi 10.3390/min12101262
_journal_volume 12
_journal_year 2022
_chemical_formula_sum 'As2 Ba H2 O9 Zn2'
_chemical_formula_weight 563.94
_space_group_crystal_system monoclinic
_space_group_IT_number 4
_space_group_name_Hall 'P 2yb'
_space_group_name_H-M_alt 'P 1 21 1'
_audit_creation_method SHELXL-2018/3
_cell_angle_alpha 90
_cell_angle_beta 95.445(8)
_cell_angle_gamma 90
_cell_formula_units_Z 2
_cell_length_a 5.2854(4)
_cell_length_b 10.3919(8)
_cell_length_c 8.0394(7)
_cell_measurement_reflns_used 5422
_cell_measurement_temperature 296(2)
_cell_measurement_theta_max 31.672
_cell_measurement_theta_min 3.213
_cell_volume 439.57(6)
_computing_structure_refinement 'SHELXL-2018/3 (Sheldrick, 2018)'
_diffrn_ambient_temperature 296(2)
_diffrn_measured_fraction_theta_full 0.999
_diffrn_measured_fraction_theta_max 0.850
_diffrn_measurement_device_type 'XtaLAB Synergy, Single source at home/near, HyPix'
_diffrn_radiation_type MoK\a
_diffrn_radiation_wavelength 0.71073
_diffrn_reflns_av_R_equivalents 0.0658
_diffrn_reflns_av_unetI/netI 0.0879
_diffrn_reflns_Laue_measured_fraction_full 0.999
_diffrn_reflns_Laue_measured_fraction_max 0.850
_diffrn_reflns_limit_h_max 7
_diffrn_reflns_limit_h_min -7
_diffrn_reflns_limit_k_max 15
_diffrn_reflns_limit_k_min -14
_diffrn_reflns_limit_l_max 11
_diffrn_reflns_limit_l_min -9
_diffrn_reflns_number 5422
_diffrn_reflns_point_group_measured_fraction_full 0.988
_diffrn_reflns_point_group_measured_fraction_max 0.791
_diffrn_reflns_theta_full 25.242
_diffrn_reflns_theta_max 31.672
_diffrn_reflns_theta_min 3.213
_diffrn_source 'micro-focus sealed X-ray tube'
_exptl_absorpt_coefficient_mu 17.337
_exptl_crystal_colour colorless
_exptl_crystal_density_diffrn 4.261
_exptl_crystal_density_meas ?
_exptl_crystal_density_method none
_exptl_crystal_description needle
_exptl_crystal_F_000 512
_exptl_crystal_size_max 0.03
_exptl_crystal_size_mid 0.01
_exptl_crystal_size_min 0.01
_refine_diff_density_max 2.245
_refine_diff_density_min -1.540
_refine_diff_density_rms 0.356
_refine_ls_abs_structure_details
;
 Twinning involves inversion, so Flack parameter cannot be determined
;
_refine_ls_extinction_method none
_refine_ls_goodness_of_fit_ref 0.990
_refine_ls_hydrogen_treatment undef
_refine_ls_matrix_type full
_refine_ls_number_parameters 128
_refine_ls_number_reflns 2356
_refine_ls_number_restraints 1
_refine_ls_restrained_S_all 0.989
_refine_ls_R_factor_all 0.0526
_refine_ls_R_factor_gt 0.0443
_refine_ls_shift/su_max 0.000
_refine_ls_shift/su_mean 0.000
_refine_ls_structure_factor_coef Fsqd
_refine_ls_weighting_details 'w=1/[\s^2^(Fo^2^)+(0.0384P)^2^] where P=(Fo^2^+2Fc^2^)/3'
_refine_ls_weighting_scheme calc
_refine_ls_wR_factor_gt 0.0938
_refine_ls_wR_factor_ref 0.0965
_reflns_Friedel_coverage 0.777
_reflns_Friedel_fraction_full 0.976
_reflns_Friedel_fraction_max 0.727
_reflns_number_gt 2083
_reflns_number_total 2356
_reflns_threshold_expression 'I > 2\s(I)'
_cod_data_source_file BaAs2Zn2O8-H2O_27C.cif
_cod_data_source_block shelx
_cod_depositor_comments
;
The following automatic conversions were performed:

data item '_exptl_crystal_density_meas' value 'none' was changed to
'?' -- the value is perceived as not measured.

Automatic conversion script
Id: cif_fix_values 7556 2019-12-06 15:28:31Z antanas 
;
_cod_original_cell_volume 439.58(6)
_cod_original_sg_symbol_H-M 'P 21'
_cod_original_formula_sum 'As2 H2 Ba O9 Zn2'
_cod_database_code 1567913
_shelx_shelxl_version_number 2018/3
_shelx_space_group_comment
;
The symmetry employed for this shelxl refinement is uniquely defined
by the following loop, which should always be used as a source of
symmetry information in preference to the above space-group names.
They are only intended as comments.
;

loop_
_space_group_symop_operation_xyz
'x, y, z'
'-x, y+1/2, -z'

loop_
_atom_site_label
_atom_site_type_symbol
_atom_site_fract_x
_atom_site_fract_y
_atom_site_fract_z
_atom_site_U_iso_or_equiv
_atom_site_adp_type
_atom_site_occupancy
_atom_site_site_symmetry_order
_atom_site_calc_flag
_atom_site_refinement_flags_posn
_atom_site_refinement_flags_adp
_atom_site_refinement_flags_occupancy
_atom_site_disorder_assembly
_atom_site_disorder_group
Ba1 Ba 0.95045(15) 0.28889(9) 0.69354(10) 0.0103(2) Uani 1 1 d . . . . .
As1 As 0.9165(2) 0.41824(12) 0.18732(17) 0.0064(3) Uani 1 1 d . . . . .
As2 As 0.4281(2) 0.57456(14) 0.68531(18) 0.0069(3) Uani 1 1 d . . . . .
Zn1 Zn 0.4434(3) 0.36144(17) 0.3879(2) 0.0102(4) Uani 1 1 d . . . . .
Zn2 Zn 0.9731(3) 0.62943(17) 0.9059(2) 0.0100(4) Uani 1 1 d . . . . .
O1 O 0.4024(19) 0.6941(11) 0.5444(13) 0.016(2) Uani 1 1 d . . . . .
O2 O 1.0429(17) 0.5586(12) 0.1326(13) 0.012(2) Uani 1 1 d . . . . .
O3 O 0.5497(18) 0.4424(11) 0.6024(13) 0.017(2) Uani 1 1 d . . . . .
O4 O 0.9391(19) 0.3075(10) 0.0354(12) 0.013(2) Uani 1 1 d . . . . .
O5 O 1.0757(17) 0.3655(11) 0.3641(12) 0.011(2) Uani 1 1 d . . . . .
O6 O 0.6109(18) 0.4441(11) 0.2178(14) 0.015(2) Uani 1 1 d . . . . .
O7 O 0.1371(19) 0.5341(10) 0.7384(14) 0.015(2) Uani 1 1 d . . . . .
O8 O 0.6084(18) 0.6247(12) 0.8542(14) 0.015(2) Uani 1 1 d . . . . .
O9 O 0.5407(19) 0.7112(11) 0.1807(14) 0.016(2) Uani 1 1 d . . . . .

loop_
_atom_site_aniso_label
_atom_site_aniso_U_11
_atom_site_aniso_U_22
_atom_site_aniso_U_33
_atom_site_aniso_U_23
_atom_site_aniso_U_13
_atom_site_aniso_U_12
Ba1 0.0108(4) 0.0106(4) 0.0090(4) 0.0010(4) -0.0014(3) 0.0005(4)
As1 0.0066(6) 0.0063(7) 0.0064(6) 0.0001(6) 0.0009(5) 0.0002(5)
As2 0.0064(6) 0.0075(6) 0.0068(7) -0.0004(6) 0.0006(5) 0.0003(5)
Zn1 0.0075(7) 0.0126(9) 0.0106(8) 0.0007(7) 0.0015(6) 0.0008(6)
Zn2 0.0104(8) 0.0111(8) 0.0084(8) -0.0014(6) 0.0009(6) -0.0011(6)
O1 0.020(5) 0.011(5) 0.018(6) 0.003(5) 0.004(4) 0.002(5)
O2 0.008(5) 0.019(6) 0.009(5) 0.000(4) 0.001(4) -0.002(4)
O3 0.020(5) 0.015(6) 0.014(5) -0.004(4) -0.002(4) 0.008(4)
O4 0.020(5) 0.009(6) 0.010(5) -0.003(4) 0.002(4) 0.009(4)
O5 0.008(4) 0.018(6) 0.005(5) 0.003(4) 0.000(3) -0.001(4)
O6 0.009(4) 0.017(5) 0.020(6) 0.010(5) 0.004(4) 0.006(4)
O7 0.014(5) 0.013(5) 0.019(6) -0.008(4) 0.007(4) -0.001(4)
O8 0.005(4) 0.025(6) 0.016(5) -0.011(5) -0.003(4) -0.002(4)
O9 0.014(5) 0.017(6) 0.018(6) -0.009(5) 0.003(4) 0.002(5)

loop_
_atom_type_symbol
_atom_type_description
_atom_type_scat_dispersion_real
_atom_type_scat_dispersion_imag
_atom_type_scat_source
H H 0.0000 0.0000 'International Tables Vol C Tables 4.2.6.8 and 6.1.1.4'
O O 0.0106 0.0060 'International Tables Vol C Tables 4.2.6.8 and 6.1.1.4'
Zn Zn 0.2839 1.4301 'International Tables Vol C Tables 4.2.6.8 and 6.1.1.4'
As As 0.0499 2.0058 'International Tables Vol C Tables 4.2.6.8 and 6.1.1.4'
Ba Ba -0.3244 2.2819 'International Tables Vol C Tables 4.2.6.8 and 6.1.1.4'

loop_
_geom_angle_atom_site_label_1
_geom_angle_atom_site_label_2
_geom_angle_atom_site_label_3
_geom_angle
_geom_angle_site_symmetry_1
_geom_angle_site_symmetry_3
_geom_angle_publ_flag
O3 Ba1 O1 63.6(3) . 2_646 ?
O3 Ba1 O7 75.5(3) . 1_655 ?
O1 Ba1 O7 129.9(3) 2_646 1_655 ?
O3 Ba1 O4 98.0(3) . 1_556 ?
O1 Ba1 O4 130.2(3) 2_646 1_556 ?
O7 Ba1 O4 81.1(3) 1_655 1_556 ?
O3 Ba1 O2 128.3(3) . 2_746 ?
O1 Ba1 O2 91.0(3) 2_646 2_746 ?
O7 Ba1 O2 138.5(3) 1_655 2_746 ?
O4 Ba1 O2 63.8(3) 1_556 2_746 ?
O3 Ba1 O9 159.9(3) . 2_746 ?
O1 Ba1 O9 134.0(3) 2_646 2_746 ?
O7 Ba1 O9 84.4(3) 1_655 2_746 ?
O4 Ba1 O9 77.2(3) 1_556 2_746 ?
O2 Ba1 O9 67.4(3) 2_746 2_746 ?
O3 Ba1 O5 80.3(3) . . ?
O1 Ba1 O5 70.0(3) 2_646 . ?
O7 Ba1 O5 75.8(3) 1_655 . ?
O4 Ba1 O5 156.6(3) 1_556 . ?
O2 Ba1 O5 134.8(3) 2_746 . ?
O9 Ba1 O5 96.3(3) 2_746 . ?
O3 Ba1 O9 64.3(3) . 2_646 ?
O1 Ba1 O9 65.2(3) 2_646 2_646 ?
O7 Ba1 O9 121.3(3) 1_655 2_646 ?
O4 Ba1 O9 65.2(3) 1_556 2_646 ?
O2 Ba1 O9 64.2(3) 2_746 2_646 ?
O9 Ba1 O9 127.9(4) 2_746 2_646 ?
O5 Ba1 O9 131.6(3) . 2_646 ?
O3 Ba1 Zn1 33.1(2) . . ?
O1 Ba1 Zn1 33.6(2) 2_646 . ?
O7 Ba1 Zn1 97.6(2) 1_655 . ?
O4 Ba1 Zn1 126.1(2) 1_556 . ?
O2 Ba1 Zn1 120.4(2) 2_746 . ?
O9 Ba1 Zn1 156.7(2) 2_746 . ?
O5 Ba1 Zn1 62.06(19) . . ?
O9 Ba1 Zn1 70.6(2) 2_646 . ?
O3 Ba1 Zn2 122.2(2) . 2_747 ?
O1 Ba1 Zn2 118.1(2) 2_646 2_747 ?
O7 Ba1 Zn2 107.5(2) 1_655 2_747 ?
O4 Ba1 Zn2 32.4(2) 1_556 2_747 ?
O2 Ba1 Zn2 32.7(2) 2_746 2_747 ?
O9 Ba1 Zn2 62.5(2) 2_746 2_747 ?
O5 Ba1 Zn2 157.55(19) . 2_747 ?
O9 Ba1 Zn2 66.5(2) 2_646 2_747 ?
Zn1 Ba1 Zn2 136.89(4) . 2_747 ?
O3 Ba1 Zn1 105.9(2) . 1_655 ?
O1 Ba1 Zn1 94.8(2) 2_646 1_655 ?
O7 Ba1 Zn1 69.1(2) 1_655 1_655 ?
O4 Ba1 Zn1 134.9(2) 1_556 1_655 ?
O2 Ba1 Zn1 121.2(2) 2_746 1_655 ?
O9 Ba1 Zn1 67.2(2) 2_746 1_655 ?
O5 Ba1 Zn1 29.62(18) . 1_655 ?
O9 Ba1 Zn1 159.9(2) 2_646 1_655 ?
Zn1 Ba1 Zn1 91.68(4) . 1_655 ?
Zn2 Ba1 Zn1 129.68(4) 2_747 1_655 ?
O3 Ba1 Zn2 64.9(2) . . ?
O1 Ba1 Zn2 128.4(2) 2_646 . ?
O7 Ba1 Zn2 27.1(2) 1_655 . ?
O4 Ba1 Zn2 60.4(2) 1_556 . ?
O2 Ba1 Zn2 124.1(2) 2_746 . ?
O9 Ba1 Zn2 96.3(2) 2_746 . ?
O5 Ba1 Zn2 98.6(2) . . ?
O9 Ba1 Zn2 95.0(2) 2_646 . ?
Zn1 Ba1 Zn2 95.72(4) . . ?
Zn2 Ba1 Zn2 91.70(2) 2_747 . ?
Zn1 Ba1 Zn2 96.15(4) 1_655 . ?
O5 As1 O6 110.0(5) . . ?
O5 As1 O2 109.0(5) . . ?
O6 As1 O2 108.1(5) . . ?
O5 As1 O4 109.0(5) . . ?
O6 As1 O4 110.4(5) . . ?
O2 As1 O4 110.2(5) . . ?
O8 As2 O1 108.8(6) . . ?
O8 As2 O3 111.6(5) . . ?
O1 As2 O3 110.3(5) . . ?
O8 As2 O7 109.6(5) . . ?
O1 As2 O7 109.7(5) . . ?
O3 As2 O7 106.8(5) . . ?
O6 Zn1 O5 116.8(4) . 1_455 ?
O6 Zn1 O3 109.0(5) . . ?
O5 Zn1 O3 106.3(4) 1_455 . ?
O6 Zn1 O1 112.8(5) . 2_646 ?
O5 Zn1 O1 115.5(5) 1_455 2_646 ?
O3 Zn1 O1 93.4(4) . 2_646 ?
O6 Zn1 Ba1 102.8(3) . . ?
O5 Zn1 Ba1 139.5(3) 1_455 . ?
O3 Zn1 Ba1 49.0(3) . . ?
O1 Zn1 Ba1 49.9(3) 2_646 . ?
O6 Zn1 Ba1 160.6(3) . 1_455 ?
O5 Zn1 Ba1 47.8(3) 1_455 1_455 ?
O3 Zn1 Ba1 71.0(3) . 1_455 ?
O1 Zn1 Ba1 86.4(3) 2_646 1_455 ?
Ba1 Zn1 Ba1 91.68(4) . 1_455 ?
O8 Zn2 O7 109.8(5) . 1_655 ?
O8 Zn2 O4 106.6(5) . 2_756 ?
O7 Zn2 O4 122.6(4) 1_655 2_756 ?
O8 Zn2 O2 106.6(4) . 1_556 ?
O7 Zn2 O2 113.3(5) 1_655 1_556 ?
O4 Zn2 O2 96.4(4) 2_756 1_556 ?
O8 Zn2 Ba1 103.2(3) . 2_757 ?
O7 Zn2 Ba1 146.5(3) 1_655 2_757 ?
O4 Zn2 Ba1 49.2(3) 2_756 2_757 ?
O2 Zn2 Ba1 49.5(3) 1_556 2_757 ?
O8 Zn2 Ba1 84.0(4) . . ?
O7 Zn2 Ba1 40.1(3) 1_655 . ?
O4 Zn2 Ba1 162.8(3) 2_756 . ?
O2 Zn2 Ba1 93.5(3) 1_556 . ?
Ba1 Zn2 Ba1 142.93(5) 2_757 . ?
As2 O1 Zn1 117.5(6) . 2_656 ?
As2 O1 Ba1 138.4(6) . 2_656 ?
Zn1 O1 Ba1 96.4(4) 2_656 2_656 ?
As1 O2 Zn2 121.5(6) . 1_554 ?
As1 O2 Ba1 127.2(5) . 2_756 ?
Zn2 O2 Ba1 97.9(5) 1_554 2_756 ?
As2 O3 Zn1 127.9(6) . . ?
As2 O3 Ba1 134.1(5) . . ?
Zn1 O3 Ba1 97.9(4) . . ?
As1 O4 Zn2 120.1(5) . 2_746 ?
As1 O4 Ba1 140.9(6) . 1_554 ?
Zn2 O4 Ba1 98.5(4) 2_746 1_554 ?
As1 O5 Zn1 120.7(5) . 1_655 ?
As1 O5 Ba1 136.5(5) . . ?
Zn1 O5 Ba1 102.6(4) 1_655 . ?
As1 O6 Zn1 123.5(6) . . ?
As2 O7 Zn2 121.7(6) . 1_455 ?
As2 O7 Ba1 121.5(5) . 1_455 ?
Zn2 O7 Ba1 112.7(4) 1_455 1_455 ?
As2 O8 Zn2 131.6(6) . . ?
Ba1 O9 Ba1 127.9(4) 2_756 2_656 ?

loop_
_geom_bond_atom_site_label_1
_geom_bond_atom_site_label_2
_geom_bond_distance
_geom_bond_site_symmetry_2
_geom_bond_publ_flag
Ba1 O3 2.697(10) . ?
Ba1 O1 2.726(11) 2_646 ?
Ba1 O7 2.744(10) 1_655 ?
Ba1 O4 2.761(10) 1_556 ?
Ba1 O2 2.769(12) 2_746 ?
Ba1 O9 2.897(10) 2_746 ?
Ba1 O5 2.902(9) . ?
Ba1 O9 2.985(10) 2_646 ?
Ba1 Zn1 3.5408(18) . ?
Ba1 Zn2 3.6099(19) 2_747 ?
Ba1 Zn1 3.8219(18) 1_655 ?
Ba1 Zn2 3.926(2) . ?
As1 O5 1.674(10) . ?
As1 O6 1.678(10) . ?
As1 O2 1.680(11) . ?
As1 O4 1.691(10) . ?
As2 O8 1.667(10) . ?
As2 O1 1.678(11) . ?
As2 O3 1.681(11) . ?
As2 O7 1.688(10) . ?
Zn1 O6 1.903(11) . ?
Zn1 O5 1.935(9) 1_455 ?
Zn1 O3 1.952(10) . ?
Zn1 O1 1.974(12) 2_646 ?
Zn2 O8 1.933(10) . ?
Zn2 O7 1.941(10) 1_655 ?
Zn2 O4 1.955(11) 2_756 ?
Zn2 O2 1.968(11) 1_556 ?
